data_7239376
loop_
_publ_author_name
'Kovach, James'
'Brennessel, William W.'
'Jones, William D.'

_publ_section_title
;
 Bisindolines from the reaction of 3,5-dimethoxyaniline with vicinal
 diones
;
_journal_issue 3
_journal_name_full 'RSC Adv.'
_journal_page_first 1401
_journal_paper_doi 10.1039/C3RA45350B
_journal_volume 4
_journal_year 2014
_chemical_formula_moiety 'C23 H21 N O3'
_chemical_formula_sum 'C23 H21 N O3'
_chemical_formula_weight 359.41
_chemical_name_common jonjk62
_space_group_IT_number 14
_space_group_name_Hall '-P 2ybc'
_space_group_name_H-M_alt 'P 1 21/c 1'
_symmetry_cell_setting monoclinic
_symmetry_space_group_name_H-M 'P 1 21/c 1'
_atom_sites_solution_hydrogens geom
_atom_sites_solution_primary direct
_atom_sites_solution_secondary difmap
_audit_creation_method SHELXL-97
_cell_angle_alpha 90.00
_cell_angle_beta 97.838(4)
_cell_angle_gamma 90.00
_cell_formula_units_Z 4
_cell_length_a 9.0505(18)
_cell_length_b 23.669(5)
_cell_length_c 8.6237(18)
_cell_measurement_reflns_used 3346
_cell_measurement_temperature 100.0(5)
_cell_measurement_theta_max 26.95
_cell_measurement_theta_min 2.27
_cell_volume 1830.1(7)
_computing_cell_refinement 'SAINT (Bruker, 2009)'
_computing_data_collection 'APEX2 (Bruker, 2011)'
_computing_data_reduction 'SAINT (Bruker, 2009)'
_computing_molecular_graphics 'SHELXTL (Sheldrick, 2008)'
_computing_publication_material 'SHELXTL (Sheldrick, 2008)'
_computing_structure_refinement 'SHELXL-97 (Sheldrick, 2008)'
_computing_structure_solution 'SIR97 (Altomare et al., 1999)'
_diffrn_ambient_temperature 100.0(5)
_diffrn_measured_fraction_theta_full 0.999
_diffrn_measured_fraction_theta_max 0.999
_diffrn_measurement_device_type 'Bruker SMART APEX II CCD Platform'
_diffrn_measurement_method 'area detector, \w scans per \f'
_diffrn_radiation_monochromator graphite
_diffrn_radiation_source 'fine-focus sealed tube'
_diffrn_radiation_type MoK\a
_diffrn_radiation_wavelength 0.71073
_diffrn_reflns_av_R_equivalents 0.0942
_diffrn_reflns_av_sigmaI/netI 0.0743
_diffrn_reflns_limit_h_max 11
_diffrn_reflns_limit_h_min -11
_diffrn_reflns_limit_k_max 30
_diffrn_reflns_limit_k_min -30
_diffrn_reflns_limit_l_max 11
_diffrn_reflns_limit_l_min -11
_diffrn_reflns_number 21409
_diffrn_reflns_theta_full 27.48
_diffrn_reflns_theta_max 27.48
_diffrn_reflns_theta_min 1.72
_diffrn_standards_number 0
_exptl_absorpt_coefficient_mu 0.086
_exptl_absorpt_correction_T_max 0.9931
_exptl_absorpt_correction_T_min 0.9729
_exptl_absorpt_correction_type multi-scan
_exptl_absorpt_process_details 'SADABS (Sheldrick, 2008)'
_exptl_crystal_colour 'pale yellow'
_exptl_crystal_density_diffrn 1.304
_exptl_crystal_density_method 'not measured'
_exptl_crystal_description plate
_exptl_crystal_F_000 760
_exptl_crystal_size_max 0.32
_exptl_crystal_size_mid 0.28
_exptl_crystal_size_min 0.08
_refine_diff_density_max 0.480
_refine_diff_density_min -0.307
_refine_diff_density_rms 0.050
_refine_ls_extinction_method none
_refine_ls_goodness_of_fit_ref 1.029
_refine_ls_hydrogen_treatment constr
_refine_ls_matrix_type full
_refine_ls_number_parameters 247
_refine_ls_number_reflns 4191
_refine_ls_number_restraints 0
_refine_ls_restrained_S_all 1.029
_refine_ls_R_factor_all 0.1121
_refine_ls_R_factor_gt 0.0619
_refine_ls_shift/su_max 0.000
_refine_ls_shift/su_mean 0.000
_refine_ls_structure_factor_coef Fsqd
_refine_ls_weighting_details 'calc w=1/[\s^2^(Fo^2^)+(0.0410P)^2^+1.2496P] where P=(Fo^2^+2Fc^2^)/3'
_refine_ls_weighting_scheme calc
_refine_ls_wR_factor_gt 0.1275
_refine_ls_wR_factor_ref 0.1470
_reflns_number_gt 2558
_reflns_number_total 4191
_reflns_threshold_expression >2sigma(I)
_cod_data_source_file c3ra45350b.txt
_cod_data_source_block 6b
_cod_original_cell_volume 1830.0(6)
_cod_database_code 7239376

loop_
_symmetry_equiv_pos_as_xyz
'x, y, z'
'-x, y+1/2, -z+1/2'
'-x, -y, -z'
'x, -y-1/2, z-1/2'

loop_
_atom_site_label
_atom_site_type_symbol
_atom_site_fract_x
_atom_site_fract_y
_atom_site_fract_z
_atom_site_U_iso_or_equiv
_atom_site_adp_type
_atom_site_occupancy
_atom_site_symmetry_multiplicity
_atom_site_calc_flag
_atom_site_refinement_flags
O1 O 0.3386(2) 0.15482(7) 0.9184(2) 0.0373(5) Uani 1 1 d .
O2 O 0.21532(19) -0.08644(7) 0.4586(2) 0.0349(4) Uani 1 1 d .
O3 O 0.62597(18) -0.00153(7) 0.8013(2) 0.0325(4) Uani 1 1 d .
N1 N 0.1171(2) 0.04593(8) 0.8394(2) 0.0289(5) Uani 1 1 d .
C1 C 0.2414(3) 0.13806(10) 0.8164(3) 0.0310(6) Uani 1 1 d .
C2 C 0.1201(3) 0.09918(10) 0.8626(3) 0.0277(6) Uani 1 1 d .
C3 C 0.2279(3) 0.01805(10) 0.7658(3) 0.0265(5) Uani 1 1 d .
C4 C 0.1757(3) -0.01984(10) 0.6468(3) 0.0279(6) Uani 1 1 d .
H4A H 0.0717 -0.0238 0.6141 0.033 Uiso 1 1 calc R
C5 C 0.2768(3) -0.05152(10) 0.5771(3) 0.0278(5) Uani 1 1 d .
C6 C 0.4295(3) -0.04760(10) 0.6255(3) 0.0287(6) Uani 1 1 d .
H6A H 0.4981 -0.0699 0.5780 0.034 Uiso 1 1 calc R
C7 C 0.4789(3) -0.00986(10) 0.7459(3) 0.0281(6) Uani 1 1 d .
C8 C 0.3796(3) 0.02283(10) 0.8156(3) 0.0283(6) Uani 1 1 d .
H8A H 0.4152 0.0484 0.8972 0.034 Uiso 1 1 calc R
C9 C 0.3131(3) -0.12268(11) 0.3881(3) 0.0331(6) Uani 1 1 d .
H9A H 0.2548 -0.1461 0.3084 0.050 Uiso 1 1 calc R
H9B H 0.3675 -0.1470 0.4684 0.050 Uiso 1 1 calc R
H9C H 0.3842 -0.0998 0.3391 0.050 Uiso 1 1 calc R
C10 C 0.7316(3) -0.04021(11) 0.7527(3) 0.0337(6) Uani 1 1 d .
H10A H 0.8314 -0.0311 0.8060 0.051 Uiso 1 1 calc R
H10B H 0.7309 -0.0373 0.6393 0.051 Uiso 1 1 calc R
H10C H 0.7051 -0.0788 0.7795 0.051 Uiso 1 1 calc R
C11 C 0.2334(3) 0.15490(10) 0.6506(3) 0.0307(6) Uani 1 1 d .
C12 C 0.1137(3) 0.13913(10) 0.5406(3) 0.0333(6) Uani 1 1 d .
H12A H 0.0363 0.1164 0.5713 0.040 Uiso 1 1 calc R
C13 C 0.1070(3) 0.15652(11) 0.3865(3) 0.0364(6) Uani 1 1 d .
H13A H 0.0243 0.1460 0.3121 0.044 Uiso 1 1 calc R
C14 C 0.2206(3) 0.18931(11) 0.3400(4) 0.0380(7) Uani 1 1 d .
H14A H 0.2166 0.2006 0.2338 0.046 Uiso 1 1 calc R
C15 C 0.3396(3) 0.20538(11) 0.4490(4) 0.0393(7) Uani 1 1 d .
H15A H 0.4171 0.2280 0.4178 0.047 Uiso 1 1 calc R
C16 C 0.3462(3) 0.18854(11) 0.6037(4) 0.0368(6) Uani 1 1 d .
H16A H 0.4279 0.1999 0.6783 0.044 Uiso 1 1 calc R
C17 C 0.0002(3) 0.12675(10) 0.9376(3) 0.0283(6) Uani 1 1 d .
C18 C -0.1108(3) 0.09406(10) 0.9915(3) 0.0287(6) Uani 1 1 d .
H18A H -0.1079 0.0541 0.9828 0.034 Uiso 1 1 calc R
C19 C -0.2242(3) 0.11934(10) 1.0572(3) 0.0298(6) Uani 1 1 d .
H19A H -0.2997 0.0965 1.0918 0.036 Uiso 1 1 calc R
C20 C -0.2303(3) 0.17779(11) 1.0738(3) 0.0300(6) Uani 1 1 d .
C21 C -0.1212(3) 0.21022(11) 1.0188(3) 0.0353(6) Uani 1 1 d .
H21A H -0.1247 0.2502 1.0274 0.042 Uiso 1 1 calc R
C22 C -0.0074(3) 0.18517(10) 0.9517(3) 0.0325(6) Uani 1 1 d .
H22A H 0.0665 0.2081 0.9147 0.039 Uiso 1 1 calc R
C23 C -0.3486(3) 0.20421(12) 1.1557(4) 0.0440(7) Uani 1 1 d .
H23A H -0.4469 0.1914 1.1067 0.066 Uiso 1 1 calc R
H23B H -0.3426 0.2454 1.1478 0.066 Uiso 1 1 calc R
H23C H -0.3335 0.1931 1.2662 0.066 Uiso 1 1 calc R

loop_
_atom_site_aniso_label
_atom_site_aniso_U_11
_atom_site_aniso_U_22
_atom_site_aniso_U_33
_atom_site_aniso_U_23
_atom_site_aniso_U_13
_atom_site_aniso_U_12
O1 0.0316(10) 0.0332(10) 0.0453(12) -0.0052(9) -0.0007(9) -0.0049(8)
O2 0.0278(10) 0.0394(10) 0.0362(11) -0.0092(8) 0.0001(8) -0.0011(8)
O3 0.0240(9) 0.0305(9) 0.0422(11) -0.0056(8) 0.0015(8) 0.0004(7)
N1 0.0275(11) 0.0279(11) 0.0308(12) 0.0010(9) 0.0021(9) 0.0007(9)
C1 0.0248(13) 0.0236(12) 0.0442(16) -0.0039(11) 0.0028(11) 0.0026(10)
C2 0.0242(13) 0.0285(13) 0.0294(14) -0.0007(10) 0.0005(10) -0.0001(10)
C3 0.0251(12) 0.0231(12) 0.0324(14) 0.0029(10) 0.0078(11) 0.0015(10)
C4 0.0232(12) 0.0283(13) 0.0316(14) 0.0042(11) 0.0019(11) -0.0017(10)
C5 0.0296(13) 0.0250(12) 0.0284(14) 0.0033(10) 0.0027(11) -0.0040(10)
C6 0.0285(13) 0.0273(12) 0.0308(14) 0.0021(11) 0.0057(11) 0.0006(10)
C7 0.0246(13) 0.0238(12) 0.0354(15) 0.0047(11) 0.0020(11) -0.0007(10)
C8 0.0300(13) 0.0241(12) 0.0297(14) 0.0006(10) 0.0000(11) -0.0026(10)
C9 0.0323(15) 0.0320(14) 0.0345(16) -0.0038(11) 0.0025(12) 0.0033(11)
C10 0.0259(13) 0.0349(14) 0.0397(16) -0.0025(12) 0.0020(12) 0.0045(11)
C11 0.0272(13) 0.0251(12) 0.0400(15) -0.0021(11) 0.0057(11) 0.0004(10)
C12 0.0294(14) 0.0265(13) 0.0440(17) -0.0033(12) 0.0049(12) -0.0022(10)
C13 0.0336(15) 0.0316(14) 0.0433(17) -0.0017(12) 0.0032(12) 0.0017(11)
C14 0.0388(16) 0.0289(14) 0.0469(18) 0.0016(12) 0.0084(13) 0.0017(12)
C15 0.0352(15) 0.0326(14) 0.0515(19) 0.0039(13) 0.0111(14) -0.0035(11)
C16 0.0277(14) 0.0330(14) 0.0490(18) -0.0031(13) 0.0030(12) -0.0028(11)
C17 0.0264(13) 0.0276(13) 0.0292(14) 0.0007(10) -0.0018(11) 0.0017(10)
C18 0.0287(13) 0.0255(12) 0.0308(14) 0.0014(11) -0.0003(11) -0.0002(10)
C19 0.0303(14) 0.0314(13) 0.0271(14) 0.0030(11) 0.0018(11) -0.0025(10)
C20 0.0305(14) 0.0321(13) 0.0267(14) 0.0002(11) 0.0021(11) 0.0025(11)
C21 0.0393(16) 0.0243(13) 0.0423(17) -0.0001(12) 0.0052(13) 0.0013(11)
C22 0.0326(14) 0.0286(13) 0.0365(15) 0.0026(11) 0.0059(12) -0.0004(11)
C23 0.0386(16) 0.0432(17) 0.0496(19) -0.0008(14) 0.0046(14) 0.0041(13)

loop_
_atom_type_symbol
_atom_type_description
_atom_type_scat_dispersion_real
_atom_type_scat_dispersion_imag
_atom_type_scat_source
C C 0.0033 0.0016 'International Tables Vol C Tables 4.2.6.8 and 6.1.1.4'
H H 0.0000 0.0000 'International Tables Vol C Tables 4.2.6.8 and 6.1.1.4'
N N 0.0061 0.0033 'International Tables Vol C Tables 4.2.6.8 and 6.1.1.4'
O O 0.0106 0.0060 'International Tables Vol C Tables 4.2.6.8 and 6.1.1.4'

loop_
_geom_angle_atom_site_label_1
_geom_angle_atom_site_label_2
_geom_angle_atom_site_label_3
_geom_angle
C5 O2 C9 117.89(19)
C7 O3 C10 117.70(19)
C2 N1 C3 121.9(2)
O1 C1 C11 123.0(2)
O1 C1 C2 118.7(2)
C11 C1 C2 118.3(2)
N1 C2 C17 120.0(2)
N1 C2 C1 123.7(2)
C17 C2 C1 116.3(2)
C8 C3 C4 120.1(2)
C8 C3 N1 123.6(2)
C4 C3 N1 116.0(2)
C5 C4 C3 119.4(2)
C5 C4 H4A 120.3
C3 C4 H4A 120.3
O2 C5 C4 115.2(2)
O2 C5 C6 123.3(2)
C4 C5 C6 121.5(2)
C5 C6 C7 118.0(2)
C5 C6 H6A 121.0
C7 C6 H6A 121.0
O3 C7 C8 115.3(2)
O3 C7 C6 123.4(2)
C8 C7 C6 121.3(2)
C7 C8 C3 119.6(2)
C7 C8 H8A 120.2
C3 C8 H8A 120.2
O2 C9 H9A 109.5
O2 C9 H9B 109.5
H9A C9 H9B 109.5
O2 C9 H9C 109.5
H9A C9 H9C 109.5
H9B C9 H9C 109.5
O3 C10 H10A 109.5
O3 C10 H10B 109.5
H10A C10 H10B 109.5
O3 C10 H10C 109.5
H10A C10 H10C 109.5
H10B C10 H10C 109.5
C12 C11 C16 119.2(3)
C12 C11 C1 121.3(2)
C16 C11 C1 119.5(2)
C13 C12 C11 120.2(3)
C13 C12 H12A 119.9
C11 C12 H12A 119.9
C12 C13 C14 120.4(3)
C12 C13 H13A 119.8
C14 C13 H13A 119.8
C15 C14 C13 119.7(3)
C15 C14 H14A 120.2
C13 C14 H14A 120.2
C14 C15 C16 120.2(3)
C14 C15 H15A 119.9
C16 C15 H15A 119.9
C15 C16 C11 120.3(3)
C15 C16 H16A 119.8
C11 C16 H16A 119.8
C22 C17 C18 118.4(2)
C22 C17 C2 121.4(2)
C18 C17 C2 120.1(2)
C19 C18 C17 120.5(2)
C19 C18 H18A 119.8
C17 C18 H18A 119.8
C18 C19 C20 121.1(2)
C18 C19 H19A 119.4
C20 C19 H19A 119.4
C21 C20 C19 118.4(2)
C21 C20 C23 121.3(2)
C19 C20 C23 120.3(2)
C22 C21 C20 120.8(2)
C22 C21 H21A 119.6
C20 C21 H21A 119.6
C21 C22 C17 120.7(2)
C21 C22 H22A 119.6
C17 C22 H22A 119.6
C20 C23 H23A 109.5
C20 C23 H23B 109.5
H23A C23 H23B 109.5
C20 C23 H23C 109.5
H23A C23 H23C 109.5
H23B C23 H23C 109.5

loop_
_geom_bond_atom_site_label_1
_geom_bond_atom_site_label_2
_geom_bond_distance
O1 C1 1.223(3)
O2 C5 1.372(3)
O2 C9 1.427(3)
O3 C7 1.366(3)
O3 C10 1.427(3)
N1 C2 1.276(3)
N1 C3 1.420(3)
C1 C11 1.477(4)
C1 C2 1.526(3)
C2 C17 1.488(3)
C3 C8 1.386(3)
C3 C4 1.395(3)
C4 C5 1.382(3)
C4 H4A 0.9500
C5 C6 1.392(3)
C6 C7 1.396(3)
C6 H6A 0.9500
C7 C8 1.384(3)
C8 H8A 0.9500
C9 H9A 0.9800
C9 H9B 0.9800
C9 H9C 0.9800
C10 H10A 0.9800
C10 H10B 0.9800
C10 H10C 0.9800
C11 C12 1.390(4)
C11 C16 1.397(4)
C12 C13 1.385(4)
C12 H12A 0.9500
C13 C14 1.390(4)
C13 H13A 0.9500
C14 C15 1.383(4)
C14 H14A 0.9500
C15 C16 1.385(4)
C15 H15A 0.9500
C16 H16A 0.9500
C17 C22 1.390(3)
C17 C18 1.396(3)
C18 C19 1.375(3)
C18 H18A 0.9500
C19 C20 1.393(3)
C19 H19A 0.9500
C20 C21 1.384(4)
C20 C23 1.498(4)
C21 C22 1.383(4)
C21 H21A 0.9500
C22 H22A 0.9500
C23 H23A 0.9800
C23 H23B 0.9800
C23 H23C 0.9800

loop_
_geom_torsion_atom_site_label_1
_geom_torsion_atom_site_label_2
_geom_torsion_atom_site_label_3
_geom_torsion_atom_site_label_4
_geom_torsion
C3 N1 C2 C17 178.9(2)
C3 N1 C2 C1 -0.6(4)
O1 C1 C2 N1 -103.0(3)
C11 C1 C2 N1 78.5(3)
O1 C1 C2 C17 77.4(3)
C11 C1 C2 C17 -101.0(3)
C2 N1 C3 C8 53.5(3)
C2 N1 C3 C4 -132.6(2)
C8 C3 C4 C5 -1.4(4)
N1 C3 C4 C5 -175.5(2)
C9 O2 C5 C4 -176.4(2)
C9 O2 C5 C6 3.6(3)
C3 C4 C5 O2 -178.3(2)
C3 C4 C5 C6 1.7(4)
O2 C5 C6 C7 179.0(2)
C4 C5 C6 C7 -0.9(4)
C10 O3 C7 C8 170.0(2)
C10 O3 C7 C6 -11.3(3)
C5 C6 C7 O3 -178.7(2)
C5 C6 C7 C8 0.0(4)
O3 C7 C8 C3 179.0(2)
C6 C7 C8 C3 0.2(4)
C4 C3 C8 C7 0.5(4)
N1 C3 C8 C7 174.1(2)
O1 C1 C11 C12 -174.0(2)
C2 C1 C11 C12 4.3(3)
O1 C1 C11 C16 4.3(4)
C2 C1 C11 C16 -177.4(2)
C16 C11 C12 C13 0.2(4)
C1 C11 C12 C13 178.5(2)
C11 C12 C13 C14 0.7(4)
C12 C13 C14 C15 -1.1(4)
C13 C14 C15 C16 0.5(4)
C14 C15 C16 C11 0.5(4)
C12 C11 C16 C15 -0.8(4)
C1 C11 C16 C15 -179.1(2)
N1 C2 C17 C22 -174.0(2)
C1 C2 C17 C22 5.5(4)
N1 C2 C17 C18 4.0(4)
C1 C2 C17 C18 -176.5(2)
C22 C17 C18 C19 -0.2(4)
C2 C17 C18 C19 -178.3(2)
C17 C18 C19 C20 -1.0(4)
C18 C19 C20 C21 1.6(4)
C18 C19 C20 C23 -175.7(2)
C19 C20 C21 C22 -1.2(4)
C23 C20 C21 C22 176.1(3)
C20 C21 C22 C17 0.0(4)
C18 C17 C22 C21 0.6(4)
C2 C17 C22 C21 178.7(2)
